data_4072159
loop_
_publ_author_name
'Coote, Michelle L.'
'Krenske, Elizabeth H.'
'Porter, Keith A.'
'Weir, Michelle L.'
'Willis, Anthony C.'
'Zhou, Xiangting'
'Wild, S. Bruce'

_publ_section_title
;
 Asymmetric Synthesis of a Tertiary Arsine by Nucleophilic Addition to a
 Chiral Phosphine-Stabilized Arsenium Salt
;
_journal_issue 19
_journal_name_full Organometallics
_journal_page_first 5099
_journal_paper_doi 10.1021/om8006272
_journal_volume 27
_journal_year 2008
_chemical_absolute_configuration ad
_chemical_formula_moiety 'C25 H33 As Cl N Pd '
_chemical_formula_sum 'C25 H33 As Cl N Pd'
_chemical_formula_weight 564.32
_space_group_IT_number 19
_symmetry_cell_setting orthorhombic
_symmetry_Int_Tables_number 19
_symmetry_space_group_name_Hall 'P 2ac 2ab'
_symmetry_space_group_name_H-M 'P 21 21 21'
_audit_creation_date 2000-03-06
_audit_creation_method 'by teXsan v1.8'
_audit_update_record
;
2000-03-08 - Report on C25 H33 As Cl N Pd   by Anthony C. Willis
             for
             Keith A. Porter and S. Bruce Wild
2000-03-08 - passes checkcif with some alerts
2006-10-11 - cif edited for paper
;
_cell_angle_alpha 90
_cell_angle_beta 90
_cell_angle_gamma 90
_cell_formula_units_Z 4
_cell_length_a 9.9468(1)
_cell_length_b 13.5370(2)
_cell_length_c 18.6809(2)
_cell_measurement_reflns_used 65545
_cell_measurement_temperature 200.0
_cell_measurement_theta_max 30.034
_cell_measurement_theta_min 2.910
_cell_volume 2515.38(5)
_computing_cell_refinement 'Denzo and Scalepack (Otwinowski & Minor, 1997)'
_computing_data_collection KappaCCD
_computing_data_reduction 'Denzo and Scalepack (Otwinowski & Minor, 1997)'
_computing_publication_material 'teXsan (MSC, 1992-1997)'
_computing_structure_refinement 'teXsan (MSC, 1992-1997)'
_computing_structure_solution
;
SIR92 (Altomare, et. al. 1994)
;
_diffrn_ambient_temperature 200.0
_diffrn_measured_fraction_theta_full .99
_diffrn_measured_fraction_theta_max .99
_diffrn_measurement_device_type 'Nonius KappaCCD'
_diffrn_measurement_method ' \w scans'
_diffrn_orient_matrix_UB_11 0.00000
_diffrn_orient_matrix_UB_12 0.00000
_diffrn_orient_matrix_UB_13 0.00000
_diffrn_orient_matrix_UB_21 0.00000
_diffrn_orient_matrix_UB_22 0.00000
_diffrn_orient_matrix_UB_23 0.00000
_diffrn_orient_matrix_UB_31 0.00000
_diffrn_orient_matrix_UB_32 0.00000
_diffrn_orient_matrix_UB_33 0.00000
_diffrn_radiation_detector CCD
_diffrn_radiation_monochromator graphite
_diffrn_radiation_source 'X-ray tube'
_diffrn_radiation_type 'Mo K\a'
_diffrn_radiation_wavelength 0.7107
_diffrn_reflns_av_R_equivalents 0.07581
_diffrn_reflns_av_sigmaI/netI 0.100
_diffrn_reflns_limit_h_max 14
_diffrn_reflns_limit_h_min -13
_diffrn_reflns_limit_k_max 19
_diffrn_reflns_limit_k_min -19
_diffrn_reflns_limit_l_max 25
_diffrn_reflns_limit_l_min -26
_diffrn_reflns_number 59091
_diffrn_reflns_reduction_process 'Lp corrections applied'
_diffrn_reflns_theta_full 30.
_diffrn_reflns_theta_max 30.04
_diffrn_reflns_theta_min 2.99
_diffrn_standards_decay_% 0.00
_diffrn_standards_interval_count 0
_diffrn_standards_number 0
_exptl_absorpt_coefficient_mu 2.161
_exptl_absorpt_correction_T_max 0.856
_exptl_absorpt_correction_T_min 0.636
_exptl_absorpt_correction_type integration
_exptl_absorpt_process_details
;
Gaussian integration (Coppens, 1970)
;
_exptl_crystal_colour yellow
_exptl_crystal_density_diffrn 1.490
_exptl_crystal_density_meas ?
_exptl_crystal_description plate
_exptl_crystal_F_000 1144.00
_exptl_crystal_size_max 0.25
_exptl_crystal_size_mid 0.11
_exptl_crystal_size_min 0.10
_refine_diff_density_max 0.54
_refine_diff_density_min -0.85
_refine_ls_abs_structure_details
;
Absolute configuration by refinement of Flack parameter.
In agreement with known chirality of synthetic precursor.
;
_refine_ls_abs_structure_Flack 0.00010(8)
_refine_ls_extinction_method none
_refine_ls_goodness_of_fit_all 0.746
_refine_ls_goodness_of_fit_ref 0.734
_refine_ls_hydrogen_treatment noref
_refine_ls_matrix_type full
_refine_ls_number_constraints 3
_refine_ls_number_parameters 269
_refine_ls_number_reflns 6019
_refine_ls_number_restraints 6
_refine_ls_R_factor_all 0.0425
_refine_ls_R_factor_gt 0.0309
_refine_ls_shift/su_max 0.0213
_refine_ls_shift/su_mean 0.2190
_refine_ls_structure_factor_coef F
_refine_ls_weighting_details 'w = 1/[\s^2^(Fo)] '
_refine_ls_weighting_scheme sigma
_refine_ls_wR_factor_all 0.0362
_refine_ls_wR_factor_ref 0.0321
_reflns_number_gt 6019
_reflns_number_total 7346
_reflns_threshold_expression I>2.00\s(I)
_cod_data_source_file om8006272_si_002.cif
_cod_data_source_block kap5_with_numabs
_cod_depositor_comments
;
The following automatic conversions were performed:

'_exptl_crystal_density_meas' value 'not measured' was changed to '?'
- the value is perceived as not measured.

Automatic conversion script
Id: cif_fix_values 3008 2015-01-20 13:52:24Z robertas 
;
_cod_original_cell_volume 2515.38(4)
_cod_original_sg_symbol_H-M 'P 21 21 21 '
_cod_original_formula_sum 'C25 H33 As Cl N Pd '
_cod_database_code 4072159

loop_
_symmetry_equiv_pos_as_xyz
'   +x,   +y,   +z'
'1/2-x,   -y,1/2+z'
'1/2+x,1/2-y,   -z'
'   -x,1/2+y,1/2-z'

loop_
_atom_site_label
_atom_site_fract_x
_atom_site_fract_y
_atom_site_fract_z
_atom_site_U_iso_or_equiv
_atom_site_occupancy
_atom_site_refinement_flags
_atom_site_adp_type
_atom_site_calc_flag
Pd(1) 0.83991(2) 0.80434(2) 0.14096(1) 0.02518(6) 1.000 . Uani d
As(1) 0.69433(4) 0.92361(3) 0.09171(2) 0.03101(9) 1.000 . Uani d
Cl(1) 0.9605(1) 0.92811(8) 0.20620(5) 0.0416(3) 1.000 . Uani d
N(1) 0.9421(3) 0.6861(2) 0.1920(1) 0.0283(7) 1.000 . Uani d
C(1) 0.7699(3) 0.6940(3) 0.0806(2) 0.0270(7) 1.000 . Uani d
C(2) 0.7090(3) 0.7013(3) 0.0120(2) 0.0309(8) 1.000 . Uani d
C(3) 0.6765(4) 0.6191(3) -0.0264(2) 0.0354(9) 1.000 . Uani d
C(4) 0.7042(4) 0.5231(3) -0.0004(2) 0.0361(9) 1.000 . Uani d
C(5) 0.6730(5) 0.4379(3) -0.0401(2) 0.057(1) 1.000 . Uani d
C(6) 0.7035(7) 0.3459(4) -0.0153(3) 0.072(2) 1.000 . Uani d
C(7) 0.7642(7) 0.3355(3) 0.0522(3) 0.069(2) 1.000 . Uani d
C(8) 0.7951(5) 0.4166(3) 0.0926(2) 0.049(1) 1.000 . Uani d
C(9) 0.7669(4) 0.5131(3) 0.0679(2) 0.0343(9) 1.000 . Uani d
C(10) 0.7985(4) 0.6005(3) 0.1071(2) 0.0304(8) 1.000 . Uani d
C(11) 0.8568(4) 0.5958(2) 0.1817(2) 0.0326(9) 1.000 . Uani d
C(12) 0.7424(4) 0.5894(4) 0.2355(2) 0.048(1) 1.000 . Uani d
C(13) 1.0724(4) 0.6710(3) 0.1548(2) 0.039(1) 1.000 . Uani d
C(14) 0.9726(4) 0.7036(3) 0.2691(2) 0.042(1) 1.000 . Uani d
C(15) 0.6836(6) 1.0457(3) 0.1461(2) 0.058(1) 1.000 . Uani d
C(16) 0.5051(4) 0.8855(3) 0.0838(2) 0.048(1) 1.000 D Uani d
C(17) 0.4611(4) 0.8063(4) 0.1387(3) 0.051(1) 0.873(6) PPP Uani d
C(17a) 0.438(3) 0.905(2) 0.1531(6) 0.051 0.127 PD Uiso d
C(18) 0.4717(7) 0.8382(5) 0.2127(3) 0.086(2) 1.000 D Uani d
C(19) 0.4105(7) 0.7706(5) 0.2682(3) 0.071(2) 0.873 P Uani d
C(19a) 0.439(5) 0.741(2) 0.181(2) 0.071 0.127 PD Uiso d
C(20) 0.7329(4) 0.9759(3) -0.0029(2) 0.0358(9) 1.000 . Uani d
C(21) 0.8506(5) 0.9512(4) -0.0368(2) 0.054(1) 1.000 . Uani d
C(22) 0.8819(5) 0.9914(5) -0.1029(3) 0.073(2) 1.000 . Uani d
C(23) 0.7926(6) 1.0560(4) -0.1344(3) 0.068(2) 1.000 . Uani d
C(24) 0.6737(6) 1.0793(3) -0.1021(2) 0.055(1) 1.000 . Uani d
C(25) 0.6436(5) 1.0400(3) -0.0350(2) 0.045(1) 1.000 . Uani d
H(1) 0.6906 0.7647 -0.0075 0.037 1.000 . Uiso c
H(2) 0.6341 0.6264 -0.0717 0.042 1.000 . Uiso c
H(3) 0.6296 0.4446 -0.0851 0.068 1.000 . Uiso c
H(4) 0.6838 0.2892 -0.0434 0.087 1.000 . Uiso c
H(5) 0.7840 0.2714 0.0700 0.083 1.000 . Uiso c
H(6) 0.8363 0.4079 0.1381 0.059 1.000 . Uiso c
H(7) 0.9116 0.5386 0.1858 0.039 1.000 . Uiso c
H(8) 0.6873 0.6465 0.2315 0.058 1.000 . Uiso c
H(9) 0.7782 0.5856 0.2825 0.058 1.000 . Uiso c
H(10) 0.6901 0.5322 0.2261 0.058 1.000 . Uiso c
H(11) 1.0567 0.6600 0.1053 0.047 1.000 . Uiso c
H(12) 1.1169 0.6153 0.1747 0.047 1.000 . Uiso c
H(13) 1.1270 0.7280 0.1607 0.047 1.000 . Uiso c
H(14) 1.0177 0.6477 0.2882 0.050 1.000 . Uiso c
H(15) 0.8911 0.7141 0.2945 0.050 1.000 . Uiso c
H(16) 1.0284 0.7602 0.2736 0.050 1.000 . Uiso c
H(17) 0.7669 1.0797 0.1430 0.070 1.000 . Uiso c
H(18) 0.6646 1.0309 0.1948 0.070 1.000 . Uiso c
H(19) 0.6141 1.0860 0.1271 0.070 1.000 . Uiso c
H(20) 0.4901 0.8602 0.0370 0.058 0.870 . Uiso d
H(21) 0.4514 0.9427 0.0908 0.058 0.870 . Uiso d
H(22) 0.5162 0.7497 0.1324 0.061 0.870 . Uiso d
H(23) 0.3700 0.7895 0.1294 0.061 0.870 . Uiso d
H(24) 0.4287 0.9006 0.2165 0.103 0.870 . Uiso d
H(25) 0.5645 0.8451 0.2236 0.103 0.870 . Uiso d
H(26) 0.3168 0.7639 0.2594 0.085 0.870 . Uiso d
H(27) 0.4239 0.7979 0.3145 0.085 0.870 . Uiso d
H(28) 0.4521 0.7076 0.2657 0.085 0.870 . Uiso d
H(29) 0.9111 0.9062 -0.0148 0.065 1.000 . Uiso c
H(30) 0.9638 0.9748 -0.1261 0.088 1.000 . Uiso c
H(31) 0.8141 1.0847 -0.1794 0.081 1.000 . Uiso c
H(32) 0.6116 1.1220 -0.1253 0.066 1.000 . Uiso c
H(33) 0.5622 1.0572 -0.0116 0.054 1.000 . Uiso c

loop_
_atom_site_aniso_label
_atom_site_aniso_U_11
_atom_site_aniso_U_22
_atom_site_aniso_U_33
_atom_site_aniso_U_12
_atom_site_aniso_U_13
_atom_site_aniso_U_23
Pd(1) 0.0278(1) 0.0250(1) 0.0228(1) 0.0003(1) -0.0041(1) -0.0005(1)
As(1) 0.0349(2) 0.0289(2) 0.0292(2) 0.0048(2) -0.0054(1) 0.0010(2)
Cl(1) 0.0514(6) 0.0336(5) 0.0396(5) -0.0058(4) -0.0142(4) -0.0067(4)
N(1) 0.031(1) 0.029(1) 0.025(1) 0.002(1) -0.006(1) 0.003(1)
C(1) 0.028(2) 0.027(1) 0.026(1) -0.001(1) -0.001(1) -0.005(1)
C(2) 0.032(2) 0.035(2) 0.026(1) -0.002(2) -0.003(1) -0.001(1)
C(3) 0.035(2) 0.043(2) 0.028(2) -0.009(2) -0.001(2) -0.005(1)
C(4) 0.034(2) 0.039(2) 0.035(2) -0.011(2) 0.006(1) -0.011(1)
C(5) 0.075(3) 0.049(2) 0.046(2) -0.021(2) 0.001(2) -0.018(2)
C(6) 0.106(5) 0.043(2) 0.069(3) -0.021(3) 0.002(3) -0.023(2)
C(7) 0.102(4) 0.030(2) 0.076(3) -0.008(2) 0.001(3) -0.006(2)
C(8) 0.065(3) 0.031(2) 0.051(2) -0.004(2) 0.000(2) 0.002(2)
C(9) 0.036(2) 0.030(2) 0.036(2) -0.004(1) 0.006(1) -0.003(1)
C(10) 0.031(2) 0.030(2) 0.031(2) -0.003(1) 0.004(1) 0.000(1)
C(11) 0.036(2) 0.026(2) 0.036(2) -0.002(1) -0.004(1) 0.005(1)
C(12) 0.048(2) 0.062(3) 0.034(2) -0.011(2) 0.002(2) 0.013(2)
C(13) 0.029(2) 0.043(2) 0.045(2) 0.005(2) 0.000(1) -0.001(2)
C(14) 0.055(2) 0.042(2) 0.028(2) 0.004(2) -0.013(2) -0.001(2)
C(15) 0.088(4) 0.035(2) 0.050(2) 0.023(2) -0.019(3) -0.014(2)
C(16) 0.031(2) 0.073(3) 0.040(2) 0.008(2) 0.000(2) 0.012(2)
C(17) 0.031(2) 0.064(3) 0.057(2) -0.001(2) -0.001(2) 0.016(2)
C(18) 0.100(5) 0.106(5) 0.052(2) -0.005(4) 0.017(3) 0.016(3)
C(19) 0.066(4) 0.098(5) 0.049(3) 0.001(3) 0.011(3) 0.005(3)
C(20) 0.041(2) 0.032(2) 0.034(2) -0.006(1) -0.005(1) 0.006(1)
C(21) 0.038(2) 0.072(3) 0.052(2) -0.005(2) 0.001(2) 0.016(2)
C(22) 0.055(3) 0.110(5) 0.053(3) -0.018(3) 0.009(2) 0.020(3)
C(23) 0.083(3) 0.076(4) 0.045(3) -0.034(2) -0.009(2) 0.021(3)
C(24) 0.084(3) 0.041(2) 0.041(2) -0.013(2) -0.016(2) 0.012(2)
C(25) 0.058(3) 0.036(2) 0.041(2) 0.004(2) -0.013(2) 0.006(2)

loop_
_atom_type_symbol
_atom_type_oxidation_number
_atom_type_number_in_cell
_atom_type_scat_dispersion_real
_atom_type_scat_dispersion_imag
_atom_type_scat_source
C 0 100 0.002 0.002
;International Tables for Crystallography
(1992, Vol. C, Tables 4.2.6.8 and 6.1.1.1)
;
H 0 132 0.000 0.000
;International Tables for Crystallography
(1992, Vol. C, Table 6.1.1.2)
;
As 0 4 -0.030 2.007
;International Tables for Crystallography
(1992, Vol. C, Tables 4.2.6.8 and 6.1.1.1)
;
Cl 0 4 0.132 0.159
;International Tables for Crystallography
(1992, Vol. C, Tables 4.2.6.8 and 6.1.1.1)
;
N 0 4 0.004 0.003
;International Tables for Crystallography
(1992, Vol. C, Tables 4.2.6.8 and 6.1.1.1)
;
Pd 0 4 -1.177 1.007
;International Tables for Crystallography
(1992, Vol. C, Tables 4.2.6.8 and 6.1.1.1)
;

loop_
_exptl_crystal_face_index_h
_exptl_crystal_face_index_k
_exptl_crystal_face_index_l
_exptl_crystal_face_perp_dist
0 -1 1 0.080
0 1 -1 0.020
0 -1 -1 0.070
0 1 1 0.040
1 0 1 0.100
-1 0 1 0.150

loop_
_geom_angle_atom_site_label_1
_geom_angle_atom_site_label_2
_geom_angle_atom_site_label_3
_geom_angle
_geom_angle_publ_flag
As(1) Pd(1) Cl(1) 91.55(2) yes
As(1) Pd(1) N(1) 170.65(7) yes
As(1) Pd(1) C(1) 94.49(9) yes
Cl(1) Pd(1) N(1) 93.40(7) yes
Cl(1) Pd(1) C(1) 170.30(8) yes
N(1) Pd(1) C(1) 81.7(1) yes
Pd(1) As(1) C(15) 114.4(1) yes
Pd(1) As(1) C(16) 116.1(1) yes
Pd(1) As(1) C(20) 118.9(1) yes
C(15) As(1) C(16) 102.2(2) yes
C(15) As(1) C(20) 100.2(2) yes
C(16) As(1) C(20) 102.6(1) yes
Pd(1) N(1) C(11) 106.6(2) yes
Pd(1) N(1) C(13) 108.2(2) yes
Pd(1) N(1) C(14) 114.3(2) yes
C(11) N(1) C(13) 108.8(2) yes
C(11) N(1) C(14) 111.6(3) yes
C(13) N(1) C(14) 107.2(2) yes
Pd(1) C(1) C(2) 127.3(2) yes
Pd(1) C(1) C(10) 114.2(2) yes
C(2) C(1) C(10) 118.2(3) yes
C(1) C(2) C(3) 121.2(3) yes
C(1) C(2) H(1) 119.4 no
C(3) C(2) H(1) 119.4 no
C(2) C(3) C(4) 121.6(3) yes
C(2) C(3) H(2) 119.2 no
C(4) C(3) H(2) 119.2 no
C(3) C(4) C(5) 122.0(3) yes
C(3) C(4) C(9) 118.7(3) yes
C(5) C(4) C(9) 119.4(3) yes
C(4) C(5) C(6) 121.4(4) yes
C(4) C(5) H(3) 119.3 no
C(6) C(5) H(3) 119.3 no
C(5) C(6) C(7) 119.5(4) yes
C(5) C(6) H(4) 120.3 no
C(7) C(6) H(4) 120.3 no
C(6) C(7) C(8) 120.8(4) yes
C(6) C(7) H(5) 119.6 no
C(8) C(7) H(5) 119.6 no
C(7) C(8) C(9) 121.1(4) yes
C(7) C(8) H(6) 119.5 no
C(9) C(8) H(6) 119.5 no
C(4) C(9) C(8) 117.8(3) yes
C(4) C(9) C(10) 118.5(3) yes
C(8) C(9) C(10) 123.7(3) yes
C(1) C(10) C(9) 121.9(3) yes
C(1) C(10) C(11) 116.5(2) yes
C(9) C(10) C(11) 121.5(3) yes
N(1) C(11) C(10) 107.5(2) yes
N(1) C(11) C(12) 112.6(3) yes
N(1) C(11) H(7) 109.2 no
C(10) C(11) C(12) 108.9(3) yes
C(10) C(11) H(7) 109.2 no
C(12) C(11) H(7) 109.2 no
C(11) C(12) H(8) 109.5 no
C(11) C(12) H(9) 109.5 no
C(11) C(12) H(10) 109.5 no
H(8) C(12) H(9) 109.5 no
H(8) C(12) H(10) 109.5 no
H(9) C(12) H(10) 109.5 no
N(1) C(13) H(11) 109.5 no
N(1) C(13) H(12) 109.5 no
N(1) C(13) H(13) 109.5 no
H(11) C(13) H(12) 109.5 no
H(11) C(13) H(13) 109.5 no
H(12) C(13) H(13) 109.5 no
N(1) C(14) H(14) 109.5 no
N(1) C(14) H(15) 109.5 no
N(1) C(14) H(16) 109.5 no
H(14) C(14) H(15) 109.5 no
H(14) C(14) H(16) 109.5 no
H(15) C(14) H(16) 109.5 no
As(1) C(15) H(17) 109.5 no
As(1) C(15) H(18) 109.5 no
As(1) C(15) H(19) 109.5 no
H(17) C(15) H(18) 109.5 no
H(17) C(15) H(19) 109.5 no
H(18) C(15) H(19) 109.5 no
As(1) C(16) C(17) 113.9(2) yes
As(1) C(16) C(17a) 109(1) yes
As(1) C(16) H(20) 108.4 no
As(1) C(16) H(21) 108.4 no
C(17) C(16) H(20) 108.4 no
C(17) C(16) H(21) 108.4 no
H(20) C(16) H(21) 109.5 no
C(16) C(17) C(18) 113.9(4) yes
C(16) C(17) H(22) 108.4 no
C(16) C(17) H(23) 108.4 no
C(18) C(17) H(22) 108.4 no
C(18) C(17) H(23) 108.4 no
H(22) C(17) H(23) 109.5 no
C(17) C(18) C(19) 116.4(5) yes
C(17) C(18) H(24) 107.7 no
C(17) C(18) H(25) 107.7 no
C(17a) C(18) C(19a) 101(2) yes
C(19) C(18) H(24) 107.7 no
C(19) C(18) H(25) 107.7 no
H(24) C(18) H(25) 109.5 no
C(18) C(19) H(26) 109.5 no
C(18) C(19) H(27) 109.5 no
C(18) C(19) H(28) 109.5 no
H(26) C(19) H(27) 109.5 no
H(26) C(19) H(28) 109.5 no
H(27) C(19) H(28) 109.5 no
As(1) C(20) C(21) 120.0(3) yes
As(1) C(20) C(25) 119.9(3) yes
C(21) C(20) C(25) 120.1(3) yes
C(20) C(21) C(22) 120.5(4) yes
C(20) C(21) H(29) 119.7 no
C(22) C(21) H(29) 119.7 no
C(21) C(22) C(23) 119.0(4) yes
C(21) C(22) H(30) 120.5 no
C(23) C(22) H(30) 120.5 no
C(22) C(23) C(24) 121.1(4) yes
C(22) C(23) H(31) 119.5 no
C(24) C(23) H(31) 119.5 no
C(23) C(24) C(25) 119.7(4) yes
C(23) C(24) H(32) 120.2 no
C(25) C(24) H(32) 120.2 no
C(20) C(25) C(24) 119.6(4) yes
C(20) C(25) H(33) 120.2 no
C(24) C(25) H(33) 120.2 no

loop_
_geom_bond_atom_site_label_1
_geom_bond_atom_site_label_2
_geom_bond_distance
_geom_bond_publ_flag
Pd(1) As(1) 2.3558(4) yes
Pd(1) Cl(1) 2.3939(8) yes
Pd(1) N(1) 2.122(2) yes
Pd(1) C(1) 1.997(3) yes
As(1) C(15) 1.942(3) yes
As(1) C(16) 1.958(4) yes
As(1) C(20) 1.942(3) yes
N(1) C(11) 1.500(4) yes
N(1) C(13) 1.484(4) yes
N(1) C(14) 1.491(4) yes
C(1) C(2) 1.423(4) yes
C(1) C(10) 1.387(4) yes
C(2) C(3) 1.363(4) yes
C(2) H(1) 0.95 no
C(3) C(4) 1.414(4) yes
C(3) H(2) 0.95 no
C(4) C(5) 1.405(4) yes
C(4) C(9) 1.427(5) yes
C(5) C(6) 1.363(6) yes
C(5) H(3) 0.95 no
C(6) C(7) 1.405(7) yes
C(6) H(4) 0.95 no
C(7) C(8) 1.366(5) yes
C(7) H(5) 0.95 no
C(8) C(9) 1.414(5) yes
C(8) H(6) 0.95 no
C(9) C(10) 1.428(4) yes
C(10) C(11) 1.511(4) yes
C(11) C(12) 1.521(5) yes
C(11) H(7) 0.95 no
C(12) H(8) 0.95 no
C(12) H(9) 0.95 no
C(12) H(10) 0.95 no
C(13) H(11) 0.95 no
C(13) H(12) 0.95 no
C(13) H(13) 0.95 no
C(14) H(14) 0.95 no
C(14) H(15) 0.95 no
C(14) H(16) 0.95 no
C(15) H(17) 0.95 no
C(15) H(18) 0.95 no
C(15) H(19) 0.95 no
C(16) C(17) 1.546(6) yes
C(16) C(17a) 1.480(7) yes
C(16) H(20) 0.95 no
C(16) H(21) 0.95 no
C(17) C(18) 1.451(7) yes
C(17) H(22) 0.95 no
C(17) H(23) 0.95 no
C(17a) C(18) 1.470(7) yes
C(18) C(19) 1.512(7) yes
C(18) C(19a) 1.480(7) yes
C(18) H(24) 0.95 no
C(18) H(25) 0.95 no
C(19) H(26) 0.95 no
C(19) H(27) 0.95 no
C(19) H(28) 0.95 no
C(20) C(21) 1.373(5) yes
C(20) C(25) 1.379(5) yes
C(21) C(22) 1.384(5) yes
C(21) H(29) 0.95 no
C(22) C(23) 1.378(7) yes
C(22) H(30) 0.95 no
C(23) C(24) 1.365(7) yes
C(23) H(31) 0.95 no
C(24) C(25) 1.394(5) yes
C(24) H(32) 0.95 no
C(25) H(33) 0.95 no

loop_
_geom_contact_atom_site_label_1
_geom_contact_atom_site_label_2
_geom_contact_distance
_geom_contact_site_symmetry_2
_geom_contact_publ_flag
Cl(1) C(11) 3.583(3) 4_755 no
C(3) C(16) 3.440(5) 3_565 no
C(3) C(17a) 3.53(2) 3_565 no
C(3) C(21) 3.579(5) 3_465 no
C(4) C(16) 3.593(5) 3_565 no
C(15) C(19) 3.566(7) 4_655 no
C(19a) C(22) 3.51(1) 3_465 no

loop_
_geom_torsion_atom_site_label_1
_geom_torsion_atom_site_label_2
_geom_torsion_atom_site_label_3
_geom_torsion_atom_site_label_4
_geom_torsion
_geom_torsion_publ_flag
Pd(1) As(1) C(16) C(17) 26.0(3) no
Pd(1) As(1) C(16) C(17a) 84.3(6) no
Pd(1) As(1) C(20) C(21) -6.8(3) no
Pd(1) As(1) C(20) C(25) 175.0(2) no
Pd(1) N(1) C(11) C(10) 38.4(3) no
Pd(1) N(1) C(11) C(12) -81.6(3) no
Pd(1) C(1) C(2) C(3) 174.0(2) no
Pd(1) C(1) C(10) C(9) -174.2(2) no
Pd(1) C(1) C(10) C(11) 9.4(3) no
As(1) Pd(1) C(1) C(2) 26.6(3) no
As(1) Pd(1) C(1) C(10) -160.6(2) no
As(1) C(16) C(17) C(18) 62.7(4) no
As(1) C(16) C(17a) C(18) -72(2) no
As(1) C(20) C(21) C(22) -177.1(3) no
As(1) C(20) C(25) C(24) 178.3(3) no
Cl(1) Pd(1) As(1) C(15) -21.8(2) no
Cl(1) Pd(1) As(1) C(16) -140.5(1) no
Cl(1) Pd(1) As(1) C(20) 96.3(1) no
Cl(1) Pd(1) N(1) C(11) 160.5(2) no
Cl(1) Pd(1) N(1) C(13) -82.6(2) no
Cl(1) Pd(1) N(1) C(14) 36.7(2) no
N(1) Pd(1) C(1) C(2) -162.0(3) no
N(1) Pd(1) C(1) C(10) 10.8(2) no
N(1) C(11) C(10) C(1) -33.0(4) no
N(1) C(11) C(10) C(9) 150.6(3) no
C(1) Pd(1) As(1) C(15) 165.8(2) no
C(1) Pd(1) As(1) C(16) 47.1(1) no
C(1) Pd(1) As(1) C(20) -76.1(1) no
C(1) Pd(1) N(1) C(11) -27.9(2) no
C(1) Pd(1) N(1) C(13) 88.9(2) no
C(1) Pd(1) N(1) C(14) -151.7(2) no
C(1) C(2) C(3) C(4) -1.3(5) no
C(1) C(10) C(9) C(4) 0.0(4) no
C(1) C(10) C(9) C(8) 179.5(3) no
C(1) C(10) C(11) C(12) 89.3(3) no
C(2) C(1) C(10) C(9) -0.7(4) no
C(2) C(1) C(10) C(11) -177.1(3) no
C(2) C(3) C(4) C(5) -179.0(3) no
C(2) C(3) C(4) C(9) 0.5(5) no
C(3) C(2) C(1) C(10) 1.4(4) no
C(3) C(4) C(5) C(6) 178.3(4) no
C(3) C(4) C(9) C(8) -179.4(3) no
C(3) C(4) C(9) C(10) 0.2(4) no
C(4) C(5) C(6) C(7) 1.7(7) no
C(4) C(9) C(8) C(7) 0.4(5) no
C(4) C(9) C(10) C(11) 176.1(3) no
C(5) C(4) C(9) C(8) 0.1(5) no
C(5) C(4) C(9) C(10) 179.7(3) no
C(5) C(6) C(7) C(8) -1.2(8) no
C(6) C(5) C(4) C(9) -1.2(6) no
C(6) C(7) C(8) C(9) 0.1(7) no
C(7) C(8) C(9) C(10) -179.1(4) no
C(8) C(9) C(10) C(11) -4.4(5) no
C(9) C(10) C(11) C(12) -87.0(4) no
C(10) C(11) N(1) C(13) -78.1(3) no
C(10) C(11) N(1) C(14) 163.8(3) no
C(12) C(11) N(1) C(13) 161.9(3) no
C(12) C(11) N(1) C(14) 43.9(4) no
C(15) As(1) C(16) C(17) -99.1(3) no
C(15) As(1) C(16) C(17a) -40.9(6) no
C(15) As(1) C(20) C(21) 118.5(3) no
C(15) As(1) C(20) C(25) -59.7(3) no
C(16) As(1) C(20) C(21) -136.4(3) no
C(16) As(1) C(20) C(25) 45.3(3) no
C(16) C(17) C(18) C(19) 170.9(4) no
C(16) C(17a) C(18) C(19a) -56(3) no
C(17) C(16) As(1) C(20) 157.4(3) no
C(17a) C(16) As(1) C(20) -144.4(6) no
C(20) C(21) C(22) C(23) -0.6(7) no
C(20) C(25) C(24) C(23) -1.7(6) no
C(21) C(20) C(25) C(24) 0.1(5) no
C(21) C(22) C(23) C(24) -1.0(7) no
C(22) C(21) C(20) C(25) 1.1(6) no
C(22) C(23) C(24) C(25) 2.2(7) no
